data_9010593
loop_
_publ_author_name
'Hawthorne, F. C.'
'Oberti, R.'
'Martin, R. F.'

_publ_section_title
;
 Short-range order in amphiboles from the Bear Lake diggings, Ontario
 Sample: 721
;
_journal_name_full 'The Canadian Mineralogist'
_journal_page_first 1171
_journal_page_last 1179
_journal_paper_doi 10.2113/gscanmin.44.5.1171
_journal_volume 44
_journal_year 2006
_chemical_compound_source 'Bear Lake diggings, Bancroft area of Ontario, Canada'
_chemical_formula_sum
;Al0.66 Ca1.23 F1.21 Fe1.4 H0.79 K0.3 Li0.02 Mg3.43 Mn0.05 Na1.28 O22.79
 Si7.38 Ti0.06
;
_chemical_name_mineral Tremolite
_space_group_IT_number 12
_symmetry_space_group_name_Hall '-C 2y'
_symmetry_space_group_name_H-M 'C 1 2/m 1'
_cell_angle_alpha 90
_cell_angle_beta 104.72
_cell_angle_gamma 90
_cell_formula_units_Z 2
_cell_length_a 9.888
_cell_length_b 18.022
_cell_length_c 5.290
_cell_volume 911.746
_database_code_amcsd 0006114
_exptl_crystal_density_diffrn 3.174
_cod_original_formula_sum
;Na1.28 K.3 Mg3.43 Fe1.4 Mn.05 Ti.06 Al.66 Li.02 Ca1.23 Si7.38 O22.79 (F1.21
 H.79)
;
_cod_database_code 9010593

loop_
_space_group_symop_operation_xyz
x,y,z
1/2+x,1/2+y,z
x,-y,z
1/2+x,1/2-y,z
-x,y,-z
1/2-x,1/2+y,-z
-x,-y,-z
1/2-x,1/2-y,-z

loop_
_atom_site_aniso_label
_atom_site_aniso_U_11
_atom_site_aniso_U_22
_atom_site_aniso_U_33
_atom_site_aniso_U_12
_atom_site_aniso_U_13
_atom_site_aniso_U_23
NaAm 0.02456 0.03455 0.02758 0.00000 0.01264 0.00000
KAm 0.02456 0.03455 0.02758 0.00000 0.01264 0.00000
MgM1 0.00973 0.00823 0.00796 0.00000 0.00297 0.00000
Fe2+M1 0.00973 0.00823 0.00796 0.00000 0.00297 0.00000
MgM2 0.00880 0.00823 0.00955 0.00000 0.00297 0.00000
Fe3+M2 0.00880 0.00823 0.00955 0.00000 0.00297 0.00000
Fe2+M2 0.00880 0.00823 0.00955 0.00000 0.00297 0.00000
Mn2+M2 0.00880 0.00823 0.00955 0.00000 0.00297 0.00000
Ti4+M2 0.00880 0.00823 0.00955 0.00000 0.00297 0.00000
AlM2 0.00880 0.00823 0.00955 0.00000 0.00297 0.00000
MgM3 0.00973 0.00658 0.00756 0.00000 0.00174 0.00000
Fe2+M3 0.00973 0.00658 0.00756 0.00000 0.00174 0.00000
LiM3 0.00973 0.00658 0.00756 0.00000 0.00174 0.00000
CaM4 0.01575 0.00987 0.01591 0.00000 0.00917 0.00000
NaM4 0.01575 0.00987 0.01591 0.00000 0.00917 0.00000
SiT1 0.00788 0.00658 0.00716 0.00000 0.00174 0.00000
AlT1 0.00788 0.00658 0.00716 0.00000 0.00174 0.00000
SiT2 0.00788 0.00658 0.00729 -0.00087 0.00223 0.00000
O1 0.00973 0.00987 0.00875 -0.00175 0.00273 -0.00047
O2 0.00834 0.01152 0.00981 0.00000 0.00248 -0.00047
F3 0.01344 0.00987 0.01353 0.00000 0.00372 0.00000
O-H3 0.01344 0.00987 0.01353 0.00000 0.00372 0.00000
O4 0.01529 0.00987 0.01313 -0.00349 0.00521 -0.00093
O5 0.01112 0.01810 0.01167 0.00087 0.00273 0.00561
O6 0.01112 0.01316 0.01366 0.00087 0.00248 -0.00374
O7 0.01344 0.00987 0.02109 0.00000 0.00273 0.00000

loop_
_atom_site_label
_atom_site_fract_x
_atom_site_fract_y
_atom_site_fract_z
_atom_site_occupancy
_atom_site_U_iso_or_equiv
_atom_site_type_symbol
_atom_site_attached_hydrogens
NaAm 0.04290 0.50000 0.09480 0.25500 ? Na 0
KAm 0.04290 0.50000 0.09480 0.15000 ? K 0
MgM1 0.00000 0.08908 0.50000 0.83500 ? Mg 0
Fe2+M1 0.00000 0.08908 0.50000 0.16500 ? Fe 0
MgM2 0.00000 0.17910 0.00000 0.47500 ? Mg 0
Fe3+M2 0.00000 0.17910 0.00000 0.22000 ? Fe 0
Fe2+M2 0.00000 0.17910 0.00000 0.23000 ? Fe 0
Mn2+M2 0.00000 0.17910 0.00000 0.02500 ? Mn 0
Ti4+M2 0.00000 0.17910 0.00000 0.03000 ? Ti 0
AlM2 0.00000 0.17910 0.00000 0.02000 ? Al 0
MgM3 0.00000 0.00000 0.00000 0.81000 ? Mg 0
Fe2+M3 0.00000 0.00000 0.00000 0.17000 ? Fe 0
LiM3 0.00000 0.00000 0.00000 0.02000 ? Li 0
CaM4 0.00000 0.27800 0.50000 0.61500 ? Ca 0
NaM4 0.00000 0.27800 0.50000 0.38500 ? Na 0
SiT1 0.27994 0.08484 0.29855 0.84500 ? Si 0
AlT1 0.27994 0.08484 0.29855 0.15500 ? Al 0
SiT2 0.28855 0.17151 0.80566 1.00000 ? Si 0
O1 0.11024 0.08651 0.21762 1.00000 ? O 0
O2 0.11935 0.17063 0.72816 1.00000 ? O 0
F3 0.10643 0.00000 0.71326 0.60500 ? F 0
O-H3 0.10643 0.00000 0.71326 0.39500 ? O 1
O4 0.36385 0.24892 0.79370 1.00000 ? O 0
O5 0.34756 0.13323 0.09709 1.00000 ? O 0
O6 0.34333 0.11807 0.59368 1.00000 ? O 0
O7 0.33854 0.00000 0.29273 1.00000 ? O 0

loop_
_cod_changelog_entry_id
_cod_changelog_entry_author
_cod_changelog_entry_date
_cod_changelog_entry_text
1
;cod-tools version 3.8.0
Id: cif_guess_AMCSD_atom_types 9581 2023-05-17 12:35:41Z saulius
;
2023-05-18T11:41:08+03:00
;Derived atom types and hydrogen counts
from atom names that follow the AMCSD naming convention
(Wat == water, O-H == hydroxyl).
;
2
;cod-tools version 3.10.1
Id: cif_fix_AMCSD_aniso_labels 10200 2024-08-01 14:09:44Z saulius
;
2024-08-02T12:21:31+03:00
;Changed the following '_atom_site_aniso_label' values:
'OH3' -> 'O-H3'
;

loop_
_cod_related_entry_id
_cod_related_entry_database
_cod_related_entry_code
1 AMCSD 0006114
